data_7236646
loop_
_publ_author_name
'Mon, Marta'
'Qu, Xiaoni'
'Ferrando-Soria, Jes\'us'
'Pellicer-Carre\~no, Isaac'
'Sep\'ulveda-Escribano, Antonio'
'Ramos-Fernandez, Enrique V.'
'Jansen, Johannes C.'
'Armentano, Donatella'
'Pardo, Emilio'

_publ_section_title
;
 Fine-tuning of the confined space in microporous metal--organic
 frameworks for efficient mercury removal
;
_journal_issue 38
_journal_name_full 'Journal of Materials Chemistry A'
_journal_page_first 20120
_journal_paper_doi 10.1039/C7TA06199D
_journal_volume 5
_journal_year 2017
_chemical_formula_sum 'C24 H34 Cl2 Cu4 Hg N4 O14 S4'
_chemical_formula_weight 1256.44
_space_group_crystal_system tetragonal
_space_group_IT_number 77
_space_group_name_Hall 'P 4c'
_space_group_name_H-M_alt 'P 42'
_atom_sites_solution_hydrogens geom
_audit_creation_date 2017-05-11
_audit_creation_method 'XIA2 0.5.277-gc78b72c6-dials-1.5'
_audit_update_record
;
2017-06-23 deposited with the CCDC.
2017-08-04 downloaded from the CCDC.
;
_cell_angle_alpha 90
_cell_angle_beta 90
_cell_angle_gamma 90
_cell_formula_units_Z 2
_cell_length_a 12.9735(2)
_cell_length_b 12.9735(2)
_cell_length_c 11.5283(3)
_cell_measurement_reflns_used 12343
_cell_measurement_temperature 45(2)
_cell_measurement_theta_max 33.0684776087
_cell_measurement_theta_min 1.51201120452
_cell_volume 1940.35(7)
_computing_cell_refinement 'DIALS 2theta refinement, DIALS 1.5.1-gf72becc3-release'
_computing_data_reduction
;
aimless (Evans, P. R. and Murshudov, G. N., 2013)
ccp4 (Winn, M. D. et al., 2011)
DIALS 1.5.1-gf72becc3-release
pointless (Evans, P., 2006)
XIA2 0.5.277-gc78b72c6-dials-1.5 (Winter, G., 2010)
;
_computing_molecular_graphics 'CRYSTAL MAKER'
_computing_publication_material 'Bruker SHELXTL'
_computing_structure_refinement 'SHELXL-2013 (Sheldrick, 2013)'
_computing_structure_solution 'SHELXS-2013 (Sheldrick, 2013)'
_diffrn_ambient_temperature 45(2)
_diffrn_detector 'Photon counting pixel array'
_diffrn_measured_fraction_theta_full 1.000
_diffrn_measured_fraction_theta_max 1.000
_diffrn_measurement_device 'Fixed \c 3-circle diffractometer'
_diffrn_measurement_device_type 'Fluid Film Devices'
_diffrn_measurement_method 'shutterless scans'
_diffrn_measurement_specimen_support 'MiTeGen MicroMount'
_diffrn_radiation_monochromator 'Silicon 111'
_diffrn_radiation_source 'Diamond Light Source Beamline I19-1'
_diffrn_radiation_type Synchrotron
_diffrn_radiation_wavelength 0.6889
_diffrn_reflns_av_R_equivalents 0.0940
_diffrn_reflns_av_unetI/netI 0.0624
_diffrn_reflns_Laue_measured_fraction_full 1.000
_diffrn_reflns_Laue_measured_fraction_max 1.000
_diffrn_reflns_limit_h_max 17
_diffrn_reflns_limit_h_min -17
_diffrn_reflns_limit_k_max 17
_diffrn_reflns_limit_k_min -17
_diffrn_reflns_limit_l_max 15
_diffrn_reflns_limit_l_min -15
_diffrn_reflns_number 29039
_diffrn_reflns_point_group_measured_fraction_full 1.000
_diffrn_reflns_point_group_measured_fraction_max 0.999
_diffrn_reflns_theta_full 24.415
_diffrn_reflns_theta_max 28.000
_diffrn_reflns_theta_min 1.521
_exptl_absorpt_coefficient_mu 5.805
_exptl_absorpt_correction_T_max 1.0
_exptl_absorpt_correction_T_min 0.988145696935
_exptl_absorpt_correction_type empirical
_exptl_absorpt_process_details
;
CCP4 7.0.035: AIMLESS, version 0.5.31 : 12/12/16
Scaling & analysis of unmerged intensities, absorption correction using spherical harmonics
;
_exptl_crystal_colour green
_exptl_crystal_density_diffrn 2.151
_exptl_crystal_description hexagonal
_exptl_crystal_F_000 1224
_exptl_crystal_recrystallization_method 'Re-crystallisation from solvent: water'
_exptl_crystal_size_max 0.12
_exptl_crystal_size_mid 0.12
_exptl_crystal_size_min 0.08
_refine_diff_density_max 2.994
_refine_diff_density_min -2.431
_refine_diff_density_rms 0.242
_refine_ls_abs_structure_details
;
 Flack x determined using 2097 quotients [(I+)-(I-)]/[(I+)+(I-)]
 (Parsons and Flack (2004), Acta Cryst. A60, s61).
;
_refine_ls_abs_structure_Flack 0.030(7)
_refine_ls_extinction_method none
_refine_ls_goodness_of_fit_ref 0.996
_refine_ls_hydrogen_treatment riding
_refine_ls_matrix_type full
_refine_ls_number_parameters 263
_refine_ls_number_reflns 5164
_refine_ls_number_restraints 5
_refine_ls_restrained_S_all 0.999
_refine_ls_R_factor_all 0.0831
_refine_ls_R_factor_gt 0.0799
_refine_ls_shift/su_max 0.001
_refine_ls_shift/su_mean 0.000
_refine_ls_structure_factor_coef Fsqd
_refine_ls_weighting_details 'w=1/[\s^2^(Fo^2^)+(0.1798P)^2^+5.7459P] where P=(Fo^2^+2Fc^2^)/3'
_refine_ls_weighting_scheme calc
_refine_ls_wR_factor_gt 0.2319
_refine_ls_wR_factor_ref 0.2370
_reflns_Friedel_coverage 0.909
_reflns_Friedel_fraction_full 1.000
_reflns_Friedel_fraction_max 0.999
_reflns_number_gt 4754
_reflns_number_total 5164
_reflns_threshold_expression 'I > 2\s(I)'
_cod_data_source_file c7ta06199d2.cif
_cod_data_source_block MARMON87_45K
_cod_original_cell_volume 1940.35(8)
_cod_database_code 7236646
_shelx_space_group_comment
;
The symmetry employed for this shelxl refinement is uniquely defined
by the following loop, which should always be used as a source of
symmetry information in preference to the above space-group names.
They are only intended as comments.
;
_shelxl_version_number 2013-4

loop_
_space_group_symop_operation_xyz
'x, y, z'
'-x, -y, z'
'-y, x, z+1/2'
'y, -x, z+1/2'

loop_
_atom_site_label
_atom_site_type_symbol
_atom_site_fract_x
_atom_site_fract_y
_atom_site_fract_z
_atom_site_U_iso_or_equiv
_atom_site_adp_type
_atom_site_occupancy
_atom_site_site_symmetry_order
_atom_site_calc_flag
_atom_site_refinement_flags_posn
_atom_site_refinement_flags_adp
_atom_site_refinement_flags_occupancy
O5 O 0.9767(6) 0.3028(7) -0.0755(7) 0.0330(15) Uani 1 1 d . . .
O3 O 0.5211(6) 0.1804(7) 0.3903(7) 0.0343(16) Uani 1 1 d . . .
C4 C 0.4636(7) 0.2104(7) 0.3082(9) 0.0264(17) Uani 1 1 d . . .
C8 C 1.0323(8) 0.2795(7) 0.0080(9) 0.0294(18) Uani 1 1 d . . .
O4 O 0.3674(6) 0.2177(6) 0.3133(7) 0.0318(15) Uani 1 1 d . . .
O6 O 1.1301(5) 0.2795(6) 0.0042(7) 0.0289(13) Uani 1 1 d . . .
S1 S 0.3823(4) 0.3071(6) -0.0493(6) 0.097(2) Uani 1 1 d D . .
S2 S 1.1235(2) 0.2268(2) 0.3562(3) 0.0361(6) Uani 1 1 d D . .
C10 C 1.0203(8) 0.1426(7) 0.1645(9) 0.0287(17) Uani 1 1 d . . .
H10A H 0.9665 0.1122 0.2149 0.034 Uiso 1 1 calc R U .
H10B H 1.0275 0.0974 0.0958 0.034 Uiso 1 1 calc R U .
Cu1 Cu 0.67258(8) 0.18999(9) 0.36010(10) 0.0257(3) Uani 1 1 d . . .
Cu2 Cu 0.82491(9) 0.30170(9) -0.04256(10) 0.0258(3) Uani 1 1 d . . .
O1 O 0.8134(5) 0.2041(6) 0.2888(6) 0.0281(14) Uani 1 1 d . . .
O2 O 0.6847(5) 0.2953(6) 0.0348(7) 0.0314(15) Uani 1 1 d . . .
N1 N 0.6239(6) 0.2288(6) 0.2102(7) 0.0268(16) Uani 1 1 d . . .
N2 N 0.8724(6) 0.2555(6) 0.1045(7) 0.0259(15) Uani 1 1 d . . .
C2 C 0.8021(7) 0.2376(7) 0.1829(8) 0.0245(17) Uani 1 1 d . . .
C9 C 0.9834(7) 0.2490(7) 0.1238(8) 0.0242(17) Uani 1 1 d . . .
H9A H 1.0031 0.3013 0.1835 0.029 Uiso 1 1 calc R U .
C3 C 0.5148(7) 0.2380(8) 0.1918(9) 0.0289(19) Uani 1 1 d . . .
H3A H 0.4978 0.3109 0.1712 0.035 Uiso 1 1 calc R U .
C1 C 0.6943(7) 0.2570(7) 0.1357(8) 0.0256(17) Uani 1 1 d . . .
C11 C 1.1227(8) 0.1421(7) 0.2310(8) 0.0315(19) Uani 1 1 d D . .
H11A H 1.1786 0.1632 0.1776 0.038 Uiso 1 1 calc R U .
H11B H 1.1375 0.0709 0.2570 0.038 Uiso 1 1 calc R U .
C5 C 0.4755(8) 0.1649(11) 0.0939(11) 0.042(3) Uani 1 1 d . . .
H5A H 0.5274 0.1638 0.0310 0.050 Uiso 1 1 calc R U .
H5B H 0.4708 0.0942 0.1257 0.050 Uiso 1 1 calc R U .
C12 C 1.0282(9) 0.1652(16) 0.4488(13) 0.068(5) Uani 1 1 d D . .
H12A H 1.0210 0.2047 0.5209 0.102 Uiso 1 1 calc R U .
H12B H 1.0505 0.0949 0.4670 0.102 Uiso 1 1 calc R U .
H12C H 0.9617 0.1630 0.4085 0.102 Uiso 1 1 calc R U .
C6 C 0.3728(9) 0.1928(10) 0.0421(11) 0.052(3) Uani 1 1 d D . .
H6A H 0.3227 0.2058 0.1051 0.062 Uiso 1 1 calc R U .
H6B H 0.3471 0.1343 -0.0048 0.062 Uiso 1 1 calc R U .
Hg1 Hg 0.4616(2) 0.52041(19) 0.0032(2) 0.0577(6) Uani 0.25 1 d . . P
Cl2 Cl 0.5000 0.5000 -0.1923(13) 0.080(4) Uani 0.5 2 d S T P
Cl1 Cl 0.4244(14) 0.5053(10) 0.1933(12) 0.055(3) Uani 0.25 1 d . . P
Hg2 Hg 0.1589(2) 0.4796(2) 0.2630(3) 0.0669(7) Uani 0.25 1 d . . P
O1W O 1.0000 0.5000 0.076(3) 0.164(19) Uani 1 2 d S T P
Cl4 Cl 0.2798(16) 0.4507(12) 0.1312(18) 0.076(6) Uani 0.25 1 d . . P
Cl3 Cl 0.0000 0.5000 0.3663(15) 0.112(7) Uani 0.5 2 d S T P
C7 C 0.459(2) 0.236(2) -0.162(2) 0.110(9) Uiso 1 1 d D . .

loop_
_atom_site_aniso_label
_atom_site_aniso_U_11
_atom_site_aniso_U_22
_atom_site_aniso_U_33
_atom_site_aniso_U_23
_atom_site_aniso_U_13
_atom_site_aniso_U_12
O5 0.033(3) 0.043(4) 0.023(3) 0.004(3) 0.003(3) -0.002(3)
O3 0.033(3) 0.049(4) 0.021(3) 0.011(3) 0.002(3) 0.007(3)
C4 0.025(4) 0.033(4) 0.021(4) -0.002(3) 0.004(3) -0.001(3)
C8 0.032(4) 0.029(4) 0.027(5) 0.004(4) 0.008(4) -0.002(3)
O4 0.033(3) 0.040(4) 0.023(3) 0.003(3) 0.006(3) 0.004(3)
O6 0.025(3) 0.036(3) 0.026(3) -0.001(3) 0.002(3) 0.000(2)
S1 0.047(2) 0.140(5) 0.103(4) 0.074(4) -0.035(2) -0.036(3)
S2 0.0358(12) 0.0391(12) 0.0334(12) -0.0072(11) -0.0076(10) 0.0083(9)
C10 0.031(4) 0.024(4) 0.032(5) -0.001(3) 0.000(4) -0.004(3)
Cu1 0.0257(5) 0.0291(5) 0.0222(6) 0.0060(5) 0.0003(5) 0.0013(4)
Cu2 0.0311(6) 0.0257(5) 0.0207(6) 0.0038(4) 0.0008(4) -0.0015(4)
O1 0.026(3) 0.036(3) 0.023(3) 0.005(3) 0.000(2) -0.001(3)
O2 0.030(3) 0.035(4) 0.030(4) 0.011(3) -0.001(3) 0.003(3)
N1 0.025(3) 0.031(4) 0.025(4) 0.008(3) 0.002(3) 0.000(3)
N2 0.026(4) 0.027(4) 0.025(4) 0.003(3) 0.004(3) -0.005(3)
C2 0.028(4) 0.029(4) 0.016(4) 0.006(3) -0.001(3) 0.000(3)
C9 0.026(4) 0.028(4) 0.019(4) 0.001(3) 0.003(3) -0.003(3)
C3 0.023(4) 0.039(5) 0.025(4) 0.009(4) 0.002(3) 0.011(3)
C1 0.023(4) 0.030(4) 0.023(4) 0.000(3) 0.006(3) 0.004(3)
C11 0.032(4) 0.032(4) 0.030(5) 0.001(4) 0.003(4) 0.003(3)
C5 0.026(5) 0.065(8) 0.034(5) -0.006(5) -0.007(4) 0.004(4)
C12 0.025(5) 0.139(17) 0.040(7) 0.009(9) 0.007(5) 0.007(7)
C6 0.026(5) 0.093(11) 0.037(6) -0.010(6) -0.007(4) 0.001(6)
Hg1 0.0668(13) 0.0551(12) 0.0512(12) -0.0120(10) 0.0087(10) -0.0157(9)
Cl2 0.071(7) 0.110(11) 0.060(7) 0.000 0.000 -0.043(8)
Cl1 0.085(10) 0.038(6) 0.042(6) -0.001(5) 0.007(6) 0.002(6)
Hg2 0.0752(16) 0.0623(14) 0.0630(15) -0.0038(11) 0.0051(13) 0.0025(12)
O1W 0.35(6) 0.044(11) 0.10(2) 0.000 0.000 -0.03(2)
Cl4 0.098(12) 0.042(6) 0.087(13) -0.018(7) 0.059(11) -0.012(7)
Cl3 0.131(15) 0.148(17) 0.057(8) 0.000 0.000 0.067(14)

loop_
_atom_type_symbol
_atom_type_description
_atom_type_scat_dispersion_real
_atom_type_scat_dispersion_imag
_atom_type_scat_source
C C 0.0029 0.0015 'International Tables Vol C Tables 4.2.6.8 and 6.1.1.4'
H H 0.0000 0.0000 'International Tables Vol C Tables 4.2.6.8 and 6.1.1.4'
N N 0.0057 0.0031 'International Tables Vol C Tables 4.2.6.8 and 6.1.1.4'
O O 0.0101 0.0057 'International Tables Vol C Tables 4.2.6.8 and 6.1.1.4'
Cu Cu 0.3319 1.2017 'International Tables Vol C Tables 4.2.6.8 and 6.1.1.4'
S S 0.1188 0.1164 'International Tables Vol C Tables 4.2.6.8 and 6.1.1.4'
Cl Cl 0.1424 0.1495 'International Tables Vol C Tables 4.2.6.8 and 6.1.1.4'
Hg Hg -1.9504 8.8008 'International Tables Vol C Tables 4.2.6.8 and 6.1.1.4'

loop_
_geom_angle_atom_site_label_1
_geom_angle_atom_site_label_2
_geom_angle_atom_site_label_3
_geom_angle
_geom_angle_site_symmetry_1
_geom_angle_site_symmetry_3
C8 O5 Cu2 114.9(7) . .
C4 O3 Cu1 115.5(6) . .
O4 C4 O3 125.2(9) . .
O4 C4 C3 116.9(9) . .
O3 C4 C3 117.9(8) . .
O5 C8 O6 123.6(9) . .
O5 C8 C9 119.9(9) . .
O6 C8 C9 116.4(9) . .
C4 O4 Cu2 117.0(7) . 4_565
C8 O6 Cu1 115.5(7) . 4_664
C6 S1 C7 92.2(12) . .
C6 S1 Cu1 103.8(4) . 4_564
C7 S1 Cu1 105.4(11) . 4_564
C6 S1 Hg1 130.8(5) . .
C7 S1 Hg1 114.2(10) . .
Cu1 S1 Hg1 107.5(2) 4_564 .
C11 S2 C12 101.4(7) . .
C11 S2 Cu2 101.6(3) . 4_665
C12 S2 Cu2 102.8(5) . 4_665
C11 C10 C9 115.3(8) . .
C11 C10 H10A 108.5 . .
C9 C10 H10A 108.5 . .
C11 C10 H10B 108.5 . .
C9 C10 H10B 108.5 . .
H10A C10 H10B 107.5 . .
N1 Cu1 O6 171.7(3) . 3_645
N1 Cu1 O3 81.3(3) . .
O6 Cu1 O3 98.1(3) 3_645 .
N1 Cu1 O1 84.6(3) . .
O6 Cu1 O1 95.5(3) 3_645 .
O3 Cu1 O1 165.8(3) . .
N1 Cu1 S1 97.9(3) . 3_655
O6 Cu1 S1 90.4(2) 3_645 3_655
O3 Cu1 S1 94.9(3) . 3_655
O1 Cu1 S1 89.2(3) . 3_655
N2 Cu2 O4 172.3(3) . 3_654
N2 Cu2 O5 81.6(3) . .
O4 Cu2 O5 96.5(3) 3_654 .
N2 Cu2 O2 83.4(3) . .
O4 Cu2 O2 98.0(3) 3_654 .
O5 Cu2 O2 164.7(3) . .
N2 Cu2 S2 101.4(3) . 3_644
O4 Cu2 S2 86.3(2) 3_654 3_644
O5 Cu2 S2 99.8(3) . 3_644
O2 Cu2 S2 86.1(2) . 3_644
C2 O1 Cu1 108.1(6) . .
C1 O2 Cu2 109.3(6) . .
C1 N1 C3 124.6(8) . .
C1 N1 Cu1 116.0(7) . .
C3 N1 Cu1 118.8(6) . .
C2 N2 C9 125.0(8) . .
C2 N2 Cu2 116.6(7) . .
C9 N2 Cu2 118.3(6) . .
O1 C2 N2 129.0(9) . .
O1 C2 C1 119.6(8) . .
N2 C2 C1 111.4(7) . .
N2 C9 C8 105.2(7) . .
N2 C9 C10 114.0(7) . .
C8 C9 C10 111.7(8) . .
N2 C9 H9A 108.6 . .
C8 C9 H9A 108.6 . .
C10 C9 H9A 108.6 . .
N1 C3 C4 106.1(8) . .
N1 C3 C5 112.3(8) . .
C4 C3 C5 110.4(9) . .
N1 C3 H3A 109.3 . .
C4 C3 H3A 109.3 . .
C5 C3 H3A 109.3 . .
O2 C1 N1 130.0(9) . .
O2 C1 C2 118.8(8) . .
N1 C1 C2 111.1(8) . .
C10 C11 S2 113.6(7) . .
C10 C11 H11A 108.8 . .
S2 C11 H11A 108.8 . .
C10 C11 H11B 108.8 . .
S2 C11 H11B 108.8 . .
H11A C11 H11B 107.7 . .
C6 C5 C3 115.5(11) . .
C6 C5 H5A 108.4 . .
C3 C5 H5A 108.4 . .
C6 C5 H5B 108.4 . .
C3 C5 H5B 108.4 . .
H5A C5 H5B 107.5 . .
S2 C12 H12A 109.5 . .
S2 C12 H12B 109.5 . .
H12A C12 H12B 109.5 . .
S2 C12 H12C 109.5 . .
H12A C12 H12C 109.5 . .
H12B C12 H12C 109.5 . .
C5 C6 S1 111.5(9) . .
C5 C6 H6A 109.3 . .
S1 C6 H6A 109.3 . .
C5 C6 H6B 109.3 . .
S1 C6 H6B 109.3 . .
H6A C6 H6B 108.0 . .
Hg1 Hg1 Cl1 98.5(4) 2_665 .
Hg1 Hg1 Cl2 75.94(12) 2_665 .
Cl1 Hg1 Cl2 168.5(4) . .
Hg1 Hg1 Cl1 56.7(4) 2_665 2_665
Cl1 Hg1 Cl1 46.2(8) . 2_665
Cl2 Hg1 Cl1 131.6(4) . 2_665
Hg1 Hg1 Cl4 124.5(5) 2_665 .
Cl1 Hg1 Cl4 46.3(7) . .
Cl2 Hg1 Cl4 128.8(4) . .
Cl1 Hg1 Cl4 89.6(6) 2_665 .
Hg1 Hg1 S1 82.5(3) 2_665 .
Cl1 Hg1 S1 92.4(4) . .
Cl2 Hg1 S1 76.92(14) . .
Cl1 Hg1 S1 103.9(3) 2_665 .
Cl4 Hg1 S1 62.8(3) . .
Cl1 Cl2 Cl1 73.4(13) 3_654 4_564
Cl1 Cl2 Hg1 135.9(6) 3_654 2_665
Cl1 Cl2 Hg1 146.8(6) 4_564 2_665
Cl1 Cl2 Hg1 146.8(6) 3_654 .
Cl1 Cl2 Hg1 135.9(6) 4_564 .
Hg1 Cl2 Hg1 28.1(2) 2_665 .
Cl2 Cl1 Cl1 53.3(6) 3_655 2_665
Cl2 Cl1 Cl4 141.4(10) 3_655 .
Cl1 Cl1 Cl4 148.8(9) 2_665 .
Cl2 Cl1 Hg1 131.0(10) 3_655 .
Cl1 Cl1 Hg1 78.0(5) 2_665 .
Cl4 Cl1 Hg1 83.7(7) . .
Cl2 Cl1 Hg1 108.9(9) 3_655 2_665
Cl1 Cl1 Hg1 55.8(4) 2_665 2_665
Cl4 Cl1 Hg1 99.8(7) . 2_665
Hg1 Cl1 Hg1 24.7(2) . 2_665
C7 Hg2 Cl4 90.6(13) 4_565 .
C7 Hg2 Cl3 102.9(12) 4_565 .
Cl4 Hg2 Cl3 165.7(8) . .
Cl1 Cl4 Hg2 109.7(9) . .
Cl1 Cl4 Hg1 50.0(5) . .
Hg2 Cl4 Hg1 149.8(7) . .
Hg2 Cl3 Hg2 120.4(8) . 2_565
Hg2 C7 S1 168(2) 3_654 .

loop_
_geom_bond_atom_site_label_1
_geom_bond_atom_site_label_2
_geom_bond_distance
_geom_bond_site_symmetry_2
O5 C8 1.241(13) .
O5 Cu2 2.005(8) .
O3 C4 1.266(13) .
O3 Cu1 1.999(8) .
C4 O4 1.253(12) .
C4 C3 1.541(13) .
C8 O6 1.271(12) .
C8 C9 1.530(13) .
O4 Cu2 1.948(8) 4_565
O6 Cu1 1.936(7) 4_664
S1 C6 1.823(11) .
S1 C7 1.874(14) .
S1 Cu1 2.717(4) 4_564
S1 Hg1 3.014(7) .
S2 C11 1.814(9) .
S2 C12 1.818(11) .
S2 Cu2 2.674(3) 4_665
C10 C11 1.533(14) .
C10 C9 1.535(13) .
C10 H10A 0.9900 .
C10 H10B 0.9900 .
Cu1 N1 1.908(8) .
Cu1 O6 1.936(7) 3_645
Cu1 O1 2.012(7) .
Cu1 S1 2.717(4) 3_655
Cu2 N2 1.901(8) .
Cu2 O4 1.948(8) 3_654
Cu2 O2 2.028(7) .
Cu2 S2 2.674(3) 3_644
O1 C2 1.304(11) .
O2 C1 1.271(12) .
N1 C1 1.305(12) .
N1 C3 1.436(12) .
N2 C2 1.305(12) .
N2 C9 1.459(12) .
C2 C1 1.522(12) .
C9 H9A 1.0000 .
C3 C5 1.560(16) .
C3 H3A 1.0000 .
C11 H11A 0.9900 .
C11 H11B 0.9900 .
C5 C6 1.504(15) .
C5 H5A 0.9900 .
C5 H5B 0.9900 .
C12 H12A 0.9800 .
C12 H12B 0.9800 .
C12 H12C 0.9800 .
C6 H6A 0.9900 .
C6 H6B 0.9900 .
Hg1 Hg1 1.128(5) 2_665
Hg1 Cl1 2.253(14) .
Hg1 Cl2 2.323(15) .
Hg1 Cl1 2.665(15) 2_665
Hg1 Cl4 2.925(15) .
Cl2 Cl1 1.65(2) 3_654
Cl2 Cl1 1.65(2) 4_564
Cl2 Hg1 2.323(15) 2_665
Cl1 Cl2 1.65(2) 3_655
Cl1 Cl1 1.97(4) 2_665
Cl1 Cl4 2.13(3) .
Cl1 Hg1 2.665(15) 2_665
Hg2 C7 1.548(17) 4_565
Hg2 Cl4 2.217(14) .
Hg2 Cl3 2.395(9) .
Cl3 Hg2 2.395(9) 2_565
C7 Hg2 1.548(17) 3_654
